data_2104196
loop_
_publ_author_name
'Cobo, Justo'
'Trilleras, Jorge'
'Quiroga, Jairo'
'Marchal, Antonio'
'Nogueras, Manuel'
'Low, John N.'
'Glidewell, Christopher'

_publ_section_title
;
 <i>N</i>^6^-Substituted 2-amino-4-chloro-5-formylpyrimidines: puckered
 <i>versus</i> planar pyrimidine rings, and hydrogen-bonded aggregation
 in zero, one, two and three dimensions
;
_journal_coeditor_code BM5057
_journal_issue 5
_journal_name_full 'Acta Crystallographica Section B'
_journal_page_first 596
_journal_page_last 609
_journal_paper_doi 10.1107/S0108768108019915
_journal_volume 64
_journal_year 2008
_chemical_formula_moiety 'C18 H15 Cl N4 O'
_chemical_formula_sum 'C18 H15 Cl N4 O'
_chemical_formula_weight 338.79
_chemical_name_systematic
;
 ?
;
_space_group_IT_number 2
_symmetry_cell_setting triclinic
_symmetry_space_group_name_Hall '-P 1'
_symmetry_space_group_name_H-M 'P -1'
_atom_sites_solution_hydrogens geom
_atom_sites_solution_primary direct
_atom_sites_solution_secondary difmap
_cell_angle_alpha 79.958(5)
_cell_angle_beta 84.802(9)
_cell_angle_gamma 77.009(9)
_cell_formula_units_Z 2
_cell_length_a 6.5520(11)
_cell_length_b 11.1012(7)
_cell_length_c 11.4111(4)
_cell_measurement_reflns_used 3642
_cell_measurement_temperature 120(2)
_cell_measurement_theta_max 27.49
_cell_measurement_theta_min 3.20
_cell_volume 795.21(15)
_computing_cell_refinement 'DIRAX/LSQ (Duisenberg et al., 2000)'
_computing_data_collection 'COLLECT (Hooft, 1999)'
_computing_data_reduction 'EVALCCD (Duisenberg et al., 2003)'
_computing_molecular_graphics 'PLATON (Spek, 2003)'
_computing_publication_material 'SHELXL-97 and PRPKAPPA (Ferguson, 1999)'
_computing_structure_refinement 'OSCAIL (McArdle, 2003) and SHELXL-97 (Sheldrick, 1997)'
_computing_structure_solution 'Sir2004 (Burla et al., 2005)'
_diffrn_ambient_temperature 120(2)
_diffrn_measured_fraction_theta_full 0.996
_diffrn_measured_fraction_theta_max 0.996
_diffrn_measurement_device_type 'Bruker-Nonius KappaCCD'
_diffrn_measurement_method '\f & \w scans'
_diffrn_radiation_monochromator graphite
_diffrn_radiation_source 'Bruker-Nonius FR591 rotating anode'
_diffrn_radiation_type 'Mo K\a'
_diffrn_radiation_wavelength 0.71073
_diffrn_reflns_av_R_equivalents 0.0383
_diffrn_reflns_av_sigmaI/netI 0.0386
_diffrn_reflns_limit_h_max 8
_diffrn_reflns_limit_h_min -8
_diffrn_reflns_limit_k_max 14
_diffrn_reflns_limit_k_min -14
_diffrn_reflns_limit_l_max 14
_diffrn_reflns_limit_l_min -14
_diffrn_reflns_number 19326
_diffrn_reflns_theta_full 27.49
_diffrn_reflns_theta_max 27.49
_diffrn_reflns_theta_min 3.20
_diffrn_standards_decay_% 0
_diffrn_standards_number 0
_exptl_absorpt_coefficient_mu 0.253
_exptl_absorpt_correction_T_max 0.988
_exptl_absorpt_correction_T_min 0.867
_exptl_absorpt_correction_type multi-scan
_exptl_absorpt_process_details 'SADABS 2.10 (Sheldrick, 2003)'
_exptl_crystal_colour yellow
_exptl_crystal_density_diffrn 1.415
_exptl_crystal_density_method 'not measured'
_exptl_crystal_description plate
_exptl_crystal_F_000 352
_exptl_crystal_size_max 0.58
_exptl_crystal_size_mid 0.48
_exptl_crystal_size_min 0.05
_refine_diff_density_max 0.260
_refine_diff_density_min -0.281
_refine_ls_extinction_method none
_refine_ls_goodness_of_fit_ref 1.090
_refine_ls_hydrogen_treatment constr
_refine_ls_matrix_type full
_refine_ls_number_parameters 217
_refine_ls_number_reflns 3642
_refine_ls_number_restraints 0
_refine_ls_restrained_S_all 1.090
_refine_ls_R_factor_all 0.0733
_refine_ls_R_factor_gt 0.0401
_refine_ls_shift/su_max 0.000
_refine_ls_shift/su_mean 0.000
_refine_ls_structure_factor_coef Fsqd
_refine_ls_weighting_details 'w=1/[\s^2^(Fo^2^)+(0.0241P)^2^+0.4915P] where P=(Fo^2^+2Fc^2^)/3'
_refine_ls_weighting_scheme calc
_refine_ls_wR_factor_gt 0.0764
_refine_ls_wR_factor_ref 0.0893
_reflns_number_gt 2645
_reflns_number_total 3642
_reflns_threshold_expression I>2\s(I)
_cod_data_source_file bm5057.cif
_cod_data_source_block IX
_cod_depositor_comments
;
The following automatic conversions were performed:
'_exptl_absorpt_correction_type' value 'Multi-scan' changed to
'multi-scan' according to
'/home/saulius/struct/CIF-dictionaries/cif_core.dic' dictionary named
'cif_core.dic' version 2.4.1 from 2010-06-29.

Automatic conversion script
Id: cif_fix_enum 1527 2010-12-29 10:47:43Z saulius 

The following automatic conversions were performed:

'_exptl_absorpt_correction_type' value 'Multi-scan' changed to
'multi-scan' according to
/home/saulius/struct/CIF-dictionaries/cif_core.dic dictionary named
'cif_core.dic' version 2.4.1 from 2010-06-29.

Automatic conversion script
Id: cif_fix_values 1715 2011-07-08 13:25:40Z adriana 
;
_cod_database_code 2104196

loop_
_symmetry_equiv_pos_as_xyz
'x, y, z'
'-x, -y, -z'

loop_
_atom_site_type_symbol
_atom_site_label
_atom_site_fract_x
_atom_site_fract_y
_atom_site_fract_z
_atom_site_U_iso_or_equiv
_atom_site_adp_type
_atom_site_calc_flag
_atom_site_refinement_flags
_atom_site_occupancy
Cl Cl4 0.58889(7) 0.71360(4) 0.30061(4) 0.02553(12) Uani d . 1
O O51 0.2480(2) 0.64590(13) 0.18932(14) 0.0371(4) Uani d . 1
N N1 0.6929(2) 0.30293(13) 0.42419(12) 0.0203(3) Uani d . 1
N N2 0.9672(3) 0.32794(14) 0.52188(14) 0.0278(4) Uani d . 1
N N3 0.7843(2) 0.50333(13) 0.40947(12) 0.0200(3) Uani d . 1
N N61 0.4245(2) 0.27529(13) 0.32288(13) 0.0208(3) Uani d . 1
C C2 0.8083(3) 0.37920(16) 0.45084(15) 0.0198(4) Uani d . 1
C C4 0.6211(3) 0.55272(16) 0.34335(15) 0.0190(4) Uani d . 1
C C5 0.4809(3) 0.48764(16) 0.31274(15) 0.0187(4) Uani d . 1
C C6 0.5339(3) 0.35550(16) 0.35337(15) 0.0186(4) Uani d . 1
C C51 0.2800(3) 0.54878(18) 0.25838(17) 0.0259(4) Uani d . 1
C C61 0.6504(3) 0.06368(16) 0.31124(17) 0.0263(4) Uani d . 1
C C62 0.6169(4) 0.02933(18) 0.20385(18) 0.0356(5) Uani d . 1
C C63 0.7806(4) -0.03815(19) 0.1407(2) 0.0470(6) Uani d . 1
C C64 0.9789(4) -0.0739(2) 0.1842(2) 0.0508(7) Uani d . 1
C C65 1.0133(4) -0.04222(19) 0.2918(2) 0.0446(6) Uani d . 1
C C66 0.8506(3) 0.02662(18) 0.3544(2) 0.0333(5) Uani d . 1
C C67 0.4741(3) 0.14145(17) 0.37834(17) 0.0257(4) Uani d . 1
C C611 0.3194(3) 0.30034(16) 0.21304(16) 0.0207(4) Uani d . 1
C C612 0.4158(3) 0.34625(16) 0.10680(16) 0.0228(4) Uani d . 1
C C613 0.3178(3) 0.36222(18) 0.00097(18) 0.0319(5) Uani d . 1
C C614 0.1264(3) 0.3295(2) 0.0004(2) 0.0383(5) Uani d . 1
C C615 0.0322(3) 0.2819(2) 0.1062(2) 0.0367(5) Uani d . 1
C C616 0.1255(3) 0.26871(18) 0.21285(19) 0.0285(4) Uani d . 1
H H2B 1.0390 0.3778 0.5436 0.033 Uiso d R 1
H H2A 0.9802 0.2494 0.5563 0.033 Uiso d R 1
H H51 0.1657 0.5082 0.2796 0.031 Uiso calc R 1
H H62 0.4806 0.0524 0.1738 0.043 Uiso calc R 1
H H63 0.7564 -0.0600 0.0671 0.056 Uiso calc R 1
H H64 1.0910 -0.1199 0.1406 0.061 Uiso calc R 1
H H65 1.1488 -0.0678 0.3227 0.053 Uiso calc R 1
H H66 0.8759 0.0488 0.4276 0.040 Uiso calc R 1
H H67A 0.3469 0.1066 0.3816 0.031 Uiso calc R 1
H H67B 0.5136 0.1355 0.4612 0.031 Uiso calc R 1
H H612 0.5491 0.3668 0.1066 0.027 Uiso calc R 1
H H613 0.3823 0.3958 -0.0716 0.038 Uiso calc R 1
H H614 0.0601 0.3397 -0.0724 0.046 Uiso calc R 1
H H615 -0.0981 0.2580 0.1056 0.044 Uiso calc R 1
H H616 0.0578 0.2382 0.2856 0.034 Uiso calc R 1

loop_
_atom_site_aniso_label
_atom_site_aniso_U_11
_atom_site_aniso_U_22
_atom_site_aniso_U_33
_atom_site_aniso_U_12
_atom_site_aniso_U_13
_atom_site_aniso_U_23
Cl4 0.0330(3) 0.0174(2) 0.0280(2) -0.00704(18) -0.00748(19) -0.00352(18)
O51 0.0343(8) 0.0247(8) 0.0529(10) 0.0012(6) -0.0203(7) -0.0078(7)
N1 0.0249(8) 0.0203(8) 0.0180(7) -0.0087(6) -0.0023(6) -0.0030(6)
N2 0.0389(10) 0.0196(8) 0.0282(9) -0.0108(7) -0.0156(7) -0.0001(7)
N3 0.0253(8) 0.0201(8) 0.0162(7) -0.0079(6) -0.0031(6) -0.0028(6)
N61 0.0233(8) 0.0199(8) 0.0223(8) -0.0104(6) -0.0011(6) -0.0043(6)
C2 0.0250(9) 0.0205(9) 0.0160(9) -0.0078(7) -0.0014(7) -0.0046(7)
C4 0.0226(9) 0.0184(9) 0.0164(9) -0.0048(7) 0.0019(7) -0.0049(7)
C5 0.0198(9) 0.0182(9) 0.0190(9) -0.0037(7) -0.0001(7) -0.0067(7)
C6 0.0202(9) 0.0224(9) 0.0154(9) -0.0081(7) 0.0031(7) -0.0068(7)
C51 0.0219(10) 0.0241(10) 0.0353(11) -0.0036(8) -0.0032(8) -0.0149(9)
C61 0.0360(11) 0.0150(9) 0.0289(10) -0.0107(8) -0.0008(8) 0.0008(7)
C62 0.0540(14) 0.0180(10) 0.0347(12) -0.0063(9) -0.0060(10) -0.0042(9)
C63 0.0762(19) 0.0210(11) 0.0394(13) -0.0018(11) 0.0030(12) -0.0073(10)
C64 0.0615(17) 0.0175(10) 0.0638(17) -0.0008(11) 0.0233(14) -0.0039(11)
C65 0.0407(13) 0.0191(10) 0.0692(17) -0.0063(9) 0.0013(12) 0.0034(11)
C66 0.0377(12) 0.0190(9) 0.0431(12) -0.0097(9) -0.0044(10) 0.0014(9)
C67 0.0324(11) 0.0237(10) 0.0252(10) -0.0163(8) 0.0004(8) -0.0026(8)
C611 0.0197(9) 0.0173(9) 0.0268(10) -0.0030(7) -0.0039(7) -0.0078(7)
C612 0.0211(9) 0.0212(9) 0.0278(10) -0.0034(7) -0.0044(8) -0.0084(8)
C613 0.0423(12) 0.0272(11) 0.0278(11) -0.0047(9) -0.0093(9) -0.0084(8)
C614 0.0408(13) 0.0323(12) 0.0450(13) 0.0024(10) -0.0257(11) -0.0160(10)
C615 0.0202(10) 0.0340(11) 0.0613(15) -0.0008(9) -0.0138(10) -0.0227(11)
C616 0.0215(9) 0.0266(10) 0.0417(12) -0.0075(8) 0.0016(8) -0.0155(9)

loop_
_atom_type_symbol
_atom_type_description
_atom_type_scat_dispersion_real
_atom_type_scat_dispersion_imag
_atom_type_scat_source
C C 0.0033 0.0016 'International Tables Vol C Tables 4.2.6.8 and 6.1.1.4'
H H 0.0000 0.0000 'International Tables Vol C Tables 4.2.6.8 and 6.1.1.4'
Cl Cl 0.1484 0.1585 'International Tables Vol C Tables 4.2.6.8 and 6.1.1.4'
N N 0.0061 0.0033 'International Tables Vol C Tables 4.2.6.8 and 6.1.1.4'
O O 0.0106 0.0060 'International Tables Vol C Tables 4.2.6.8 and 6.1.1.4'

loop_
_geom_angle_atom_site_label_1
_geom_angle_atom_site_label_2
_geom_angle_atom_site_label_3
_geom_angle
_geom_angle_publ_flag
C6 N1 C2 116.83(15) no
C2 N2 H2B 118.2 no
C2 N2 H2A 118.9 no
H2B N2 H2A 121.8 no
C4 N3 C2 115.06(14) no
C6 N61 C611 122.46(15) no
C6 N61 C67 119.02(15) no
C611 N61 C67 114.93(13) no
N2 C2 N1 117.43(16) no
N2 C2 N3 116.26(15) no
N1 C2 N3 126.26(16) no
N3 C4 C5 125.49(16) no
N3 C4 Cl4 113.00(13) no
C5 C4 Cl4 121.46(13) no
C4 C5 C6 113.92(15) no
C4 C5 C51 123.74(16) no
C6 C5 C51 121.82(15) no
N1 C6 N61 115.85(15) no
N1 C6 C5 122.07(15) no
N61 C6 C5 122.07(16) no
O51 C51 C5 125.74(18) no
O51 C51 H51 117.1 no
C5 C51 H51 117.1 no
C66 C61 C62 118.55(19) no
C66 C61 C67 120.67(18) no
C62 C61 C67 120.77(18) no
C63 C62 C61 120.5(2) no
C63 C62 H62 119.7 no
C61 C62 H62 119.7 no
C64 C63 C62 120.4(2) no
C64 C63 H63 119.8 no
C62 C63 H63 119.8 no
C63 C64 C65 119.6(2) no
C63 C64 H64 120.2 no
C65 C64 H64 120.2 no
C66 C65 C64 120.2(2) no
C66 C65 H65 119.9 no
C64 C65 H65 119.9 no
C65 C66 C61 120.8(2) no
C65 C66 H66 119.6 no
C61 C66 H66 119.6 no
N61 C67 C61 112.83(14) no
N61 C67 H67A 109.0 no
C61 C67 H67A 109.0 no
N61 C67 H67B 109.0 no
C61 C67 H67B 109.0 no
H67A C67 H67B 107.8 no
C612 C611 C616 119.88(17) no
C612 C611 N61 120.80(15) no
C616 C611 N61 119.13(17) no
C613 C612 C611 119.92(17) no
C613 C612 H612 120.0 no
C611 C612 H612 120.0 no
C614 C613 C612 120.3(2) no
C614 C613 H613 119.9 no
C612 C613 H613 119.9 no
C615 C614 C613 119.67(19) no
C615 C614 H614 120.2 no
C613 C614 H614 120.2 no
C614 C615 C616 120.66(19) no
C614 C615 H615 119.7 no
C616 C615 H615 119.7 no
C615 C616 C611 119.56(19) no
C615 C616 H616 120.2 no
C611 C616 H616 120.2 no

loop_
_geom_bond_atom_site_label_1
_geom_bond_atom_site_label_2
_geom_bond_distance
_geom_bond_publ_flag
Cl4 C4 1.7370(18) no
O51 C51 1.208(2) no
N1 C6 1.339(2) no
N1 C2 1.342(2) no
N2 C2 1.338(2) no
N2 H2B 0.88 no
N2 H2A 0.88 no
N3 C4 1.323(2) no
N3 C2 1.355(2) no
N61 C6 1.367(2) no
N61 C611 1.439(2) no
N61 C67 1.485(2) no
C4 C5 1.390(2) no
C5 C6 1.432(2) no
C5 C51 1.476(2) no
C51 H51 0.95 no
C61 C66 1.391(3) no
C61 C62 1.395(3) no
C61 C67 1.513(3) no
C62 C63 1.385(3) no
C62 H62 0.95 no
C63 C64 1.381(4) no
C63 H63 0.95 no
C64 C65 1.385(3) no
C64 H64 0.95 no
C65 C66 1.384(3) no
C65 H65 0.95 no
C66 H66 0.95 no
C67 H67A 0.99 no
C67 H67B 0.99 no
C611 C612 1.385(3) no
C611 C616 1.392(2) no
C612 C613 1.385(3) no
C612 H612 0.95 no
C613 C614 1.382(3) no
C613 H613 0.95 no
C614 C615 1.381(3) no
C614 H614 0.95 no
C615 C616 1.382(3) no
C615 H615 0.95 no
C616 H616 0.95 no

loop_
_geom_hbond_atom_site_label_D
_geom_hbond_atom_site_label_H
_geom_hbond_atom_site_label_A
_geom_hbond_site_symmetry_A
_geom_hbond_distance_DH
_geom_hbond_distance_HA
_geom_hbond_distance_DA
_geom_hbond_angle_DHA
_geom_hbond_publ_flag
N2 H2B N3 2_766 0.88 2.10 2.981(2) 178 no
C614 H614 O51 2_565 0.95 2.48 3.352(3) 153 no

loop_
_geom_torsion_atom_site_label_1
_geom_torsion_atom_site_label_2
_geom_torsion_atom_site_label_3
_geom_torsion_atom_site_label_4
_geom_torsion
_geom_torsion_publ_flag
C6 N1 C2 N2 179.77(16) no
C6 N1 C2 N3 -2.6(3) no
C4 N3 C2 N2 -177.43(16) no
C4 N3 C2 N1 4.9(3) no
C2 N3 C4 C5 -1.4(2) no
C2 N3 C4 Cl4 176.24(12) no
N3 C4 C5 C6 -3.7(3) no
Cl4 C4 C5 C6 178.86(12) no
N3 C4 C5 C51 168.10(17) no
Cl4 C4 C5 C51 -9.3(2) no
C2 N1 C6 N61 177.08(15) no
C2 N1 C6 C5 -3.3(2) no
C611 N61 C6 N1 -151.63(15) no
C67 N61 C6 N1 5.9(2) no
C611 N61 C6 C5 28.7(2) no
C67 N61 C6 C5 -173.71(15) no
C4 C5 C6 N1 6.2(2) no
C51 C5 C6 N1 -165.86(16) no
C4 C5 C6 N61 -174.25(15) no
C51 C5 C6 N61 13.7(3) no
C4 C5 C51 O51 34.1(3) no
C6 C5 C51 O51 -154.70(18) no
C66 C61 C62 C63 -1.2(3) no
C67 C61 C62 C63 177.74(18) no
C61 C62 C63 C64 0.9(3) no
C62 C63 C64 C65 0.2(3) no
C63 C64 C65 C66 -1.1(3) no
C64 C65 C66 C61 0.8(3) no
C62 C61 C66 C65 0.4(3) no
C67 C61 C66 C65 -178.58(17) no
C6 N61 C67 C61 -86.92(19) no
C611 N61 C67 C61 72.27(19) no
C66 C61 C67 N61 103.74(19) no
C62 C61 C67 N61 -75.2(2) no
C6 N61 C611 C612 43.4(2) no
C67 N61 C611 C612 -115.03(18) no
C6 N61 C611 C616 -141.62(17) no
C67 N61 C611 C616 60.0(2) no
C616 C611 C612 C613 0.9(3) no
N61 C611 C612 C613 175.89(16) no
C611 C612 C613 C614 -1.7(3) no
C612 C613 C614 C615 0.6(3) no
C613 C614 C615 C616 1.1(3) no
C614 C615 C616 C611 -1.9(3) no
C612 C611 C616 C615 0.8(3) no
N61 C611 C616 C615 -174.22(16) no

loop_
_cod_related_entry_id
_cod_related_entry_database
_cod_related_entry_code
1 ChemSpider 30654523
